data_7150055
loop_
_publ_author_name
'Bogza, Sergei L.'
'Kobrakov, Konstantin I.'
'Malienko, Anna A.'
'Perepichka, Igor F.'
'Sujkov, Sergei Yu'
'Bryce, Martin R.'
'Lyubchik, Svetlana B.'
'Batsanov, Andrei S.'
'Bogdan, Natalya M.'

_publ_section_title
;
 A versatile synthesis of pyrazolo[3,4-c]isoquinoline derivatives by
 reaction of 4-aryl-5-aminopyrazoles with aryl/heteroaryl aldehydes:
 the effect of the heterocycle on the reaction pathways.
;
_journal_issue 5
_journal_name_full 'Organic &amp; biomolecular chemistry'
_journal_page_first 932
_journal_page_last 940
_journal_paper_doi 10.1039/b417002d
_journal_volume 3
_journal_year 2005
_chemical_formula_moiety 'C23 H19 N3 O2 S'
_chemical_formula_sum 'C23 H19 N3 O2 S'
_chemical_formula_weight 401.47
_chemical_melting_point 482.9(3)
_chemical_name_common
;1-Methyl-3-phenyl-5-(thienyl-2)-7,8-
dimethoxypyrazolo(3,4)isoquinoline
;
_chemical_name_systematic ' 1-Methyl-3-phenyl-5-(thienyl-2)-7,8-dimethoxypyrazolo[3,4]isoquinoline'
_space_group_IT_number 29
_symmetry_cell_setting orthorhombic
_symmetry_space_group_name_Hall 'P 2c -2ac'
_symmetry_space_group_name_H-M 'P c a 21'
_atom_sites_solution_hydrogens difmap
_atom_sites_solution_primary direct
_atom_sites_solution_secondary difmap
_audit_creation_method SHELXL-97
_cell_angle_alpha 90.00
_cell_angle_beta 90.00
_cell_angle_gamma 90.00
_cell_formula_units_Z 4
_cell_length_a 22.845(4)
_cell_length_b 11.858(2)
_cell_length_c 7.188(1)
_cell_measurement_reflns_used 686
_cell_measurement_temperature 123(2)
_cell_measurement_theta_max 25
_cell_measurement_theta_min 12
_cell_volume 1947.2(5)
_computing_cell_refinement 'SMART version 5.054 (Bruker, 1998)'
_computing_data_collection 'SMART version 5.054 (Bruker, 1998)'
_computing_data_reduction 'SAINT version 6.01 (Bruker, 1999)'
_computing_molecular_graphics 'SHELXTL version 5.10 (Bruker, 1997)'
_computing_publication_material 'SHELXTL version 5.10 (Bruker, 1997)'
_computing_structure_refinement 'SHELXL-97 (Sheldrick, 1997)'
_computing_structure_solution 'SHELXS-97 (Sheldrick, 1990)'
_diffrn_ambient_temperature 123(2)
_diffrn_detector_area_resol_mean 8
_diffrn_measured_fraction_theta_full 0.999
_diffrn_measured_fraction_theta_max 0.999
_diffrn_measurement_device_type 'SMART 1K CCD area detector'
_diffrn_measurement_method '\w scans'
_diffrn_radiation_monochromator graphite
_diffrn_radiation_source 'fine-focus sealed tube'
_diffrn_radiation_type MoK\a
_diffrn_radiation_wavelength 0.71073
_diffrn_reflns_av_R_equivalents 0.0480
_diffrn_reflns_av_sigmaI/netI 0.0501
_diffrn_reflns_limit_h_max 29
_diffrn_reflns_limit_h_min -29
_diffrn_reflns_limit_k_max 14
_diffrn_reflns_limit_k_min -15
_diffrn_reflns_limit_l_max 9
_diffrn_reflns_limit_l_min -9
_diffrn_reflns_number 13783
_diffrn_reflns_theta_full 27.56
_diffrn_reflns_theta_max 27.56
_diffrn_reflns_theta_min 1.93
_exptl_absorpt_coefficient_mu 0.190
_exptl_absorpt_correction_type none
_exptl_crystal_colour 'light brown'
_exptl_crystal_density_diffrn 1.361
_exptl_crystal_density_meas ?
_exptl_crystal_density_method .
_exptl_crystal_description prism
_exptl_crystal_F_000 840
_exptl_crystal_size_max 0.33
_exptl_crystal_size_mid 0.15
_exptl_crystal_size_min 0.08
_refine_diff_density_max 0.207
_refine_diff_density_min -0.278
_refine_diff_density_rms 0.046
_refine_ls_abs_structure_details 'Flack H D (1983), Acta Cryst. A39, 876-881'
_refine_ls_abs_structure_Flack -0.02(7)
_refine_ls_extinction_method none
_refine_ls_goodness_of_fit_ref 1.015
_refine_ls_hydrogen_treatment constr
_refine_ls_matrix_type full
_refine_ls_number_parameters 271
_refine_ls_number_reflns 4490
_refine_ls_number_restraints 1
_refine_ls_restrained_S_all 1.015
_refine_ls_R_factor_all 0.0528
_refine_ls_R_factor_gt 0.0392
_refine_ls_shift/su_max 0.001
_refine_ls_shift/su_mean 0.000
_refine_ls_structure_factor_coef Fsqd
_refine_ls_weighting_details 'calc w=1/[\s^2^(Fo^2^)+(0.0422P)^2^] where P=(Fo^2^+2Fc^2^)/3'
_refine_ls_weighting_scheme calc
_refine_ls_wR_factor_gt 0.0797
_refine_ls_wR_factor_ref 0.0847
_reflns_number_gt 3735
_reflns_number_total 4490
_reflns_threshold_expression I>2\s(I)
_cod_data_source_file b417002d.txt
_cod_data_source_block (10Dj)
_cod_depositor_comments
;
The following automatic conversions were performed:
'_symmetry_cell_setting' value 'Orthorhombic' changed to 'orthorhombic'
according to '/home/adriana/struct/CIF-dictionaries/cif_core.dic'
dictionary named 'cif_core.dic' version 2.4.1 from 2010-06-29.

Automatic conversion script
Id: cif_fix_enum 1555 2011-01-17 13:19:09Z saulius 

The following automatic conversions were performed:

'_chemical_melting_point' value '209.5--210 \% C' was changed to
'482.9(3)' - it was converted from degrees Celsius(C) to Kelvins(K),
the average value was taken and precision was estimated.

Automatic conversion script
Id: cif_fix_values 1569 2011-02-09 13:29:24Z adriana 
;
_cod_original_sg_symbol_H-M Pca2(1)
_cod_database_code 7150055

loop_
_symmetry_equiv_pos_as_xyz
'x, y, z'
'-x, -y, z+1/2'
'x+1/2, -y, z'
'-x+1/2, y, z+1/2'

loop_
_atom_site_label
_atom_site_type_symbol
_atom_site_fract_x
_atom_site_fract_y
_atom_site_fract_z
_atom_site_U_iso_or_equiv
_atom_site_adp_type
_atom_site_occupancy
_atom_site_symmetry_multiplicity
_atom_site_calc_flag
_atom_site_refinement_flags
_atom_site_disorder_assembly
_atom_site_disorder_group
S S 0.46793(2) 0.50811(4) 0.44862(9) 0.02268(12) Uani 1 1 d . . .
O1 O 0.14273(6) 0.74403(11) 0.3812(2) 0.0229(3) Uani 1 1 d . . .
O2 O 0.23732(5) 0.85657(10) 0.4524(2) 0.0227(3) Uani 1 1 d . . .
N1 N 0.36562(7) 0.42059(13) 0.2429(2) 0.0186(4) Uani 1 1 d . . .
N2 N 0.31067(7) 0.25164(13) 0.1756(3) 0.0200(4) Uani 1 1 d . . .
N3 N 0.25285(8) 0.22000(13) 0.1601(2) 0.0203(4) Uani 1 1 d . . .
C1 C 0.19373(9) 0.68581(17) 0.3586(3) 0.0189(4) Uani 1 1 d . . .
C2 C 0.24553(9) 0.74783(15) 0.3959(3) 0.0182(4) Uani 1 1 d . . .
C3 C 0.29884(9) 0.69741(17) 0.3733(3) 0.0188(4) Uani 1 1 d . . .
H3 H 0.3333 0.7393 0.3984 0.023 Uiso 1 1 d R . .
C4 C 0.30380(8) 0.58371(16) 0.3133(3) 0.0167(4) Uani 1 1 d . . .
C5 C 0.25153(9) 0.52150(15) 0.2820(3) 0.0169(4) Uani 1 1 d . . .
C6 C 0.19673(9) 0.57504(16) 0.3041(3) 0.0184(4) Uani 1 1 d . . .
H6 H 0.1618 0.5342 0.2810 0.022 Uiso 1 1 d R . .
C7 C 0.25833(8) 0.40574(15) 0.2332(3) 0.0179(4) Uani 1 1 d . . .
C8 C 0.31509(9) 0.36426(15) 0.2199(3) 0.0182(4) Uani 1 1 d . . .
C9 C 0.35970(8) 0.52892(16) 0.2895(3) 0.0172(4) Uani 1 1 d . . .
C10 C 0.22142(9) 0.31156(16) 0.1943(3) 0.0188(4) Uani 1 1 d . . .
C11 C 0.35567(9) 0.16955(16) 0.1525(3) 0.0204(4) Uani 1 1 d . . .
C12 C 0.34694(9) 0.08292(16) 0.0257(3) 0.0254(5) Uani 1 1 d . . .
H12 H 0.3126 0.0807 -0.0482 0.030 Uiso 1 1 d R . .
C13 C 0.38941(10) -0.00057(18) 0.0087(3) 0.0318(6) Uani 1 1 d . . .
H13 H 0.3837 -0.0607 -0.0763 0.038 Uiso 1 1 d R . .
C14 C 0.43978(10) 0.00336(19) 0.1145(4) 0.0318(5) Uani 1 1 d . . .
H14 H 0.4684 -0.0541 0.1031 0.038 Uiso 1 1 d R . .
C15 C 0.44825(10) 0.09188(18) 0.2375(3) 0.0305(5) Uani 1 1 d . . .
H15 H 0.4832 0.0955 0.3084 0.037 Uiso 1 1 d R . .
C16 C 0.40631(9) 0.17499(17) 0.2579(3) 0.0259(5) Uani 1 1 d . . .
H16 H 0.4121 0.2350 0.3431 0.031 Uiso 1 1 d R . .
C17 C 0.15600(9) 0.30476(16) 0.1954(3) 0.0216(4) Uani 1 1 d . . .
H171 H 0.14391(17) 0.2290(9) 0.1623(17) 0.027(3) Uiso 1 1 d R . .
H172 H 0.1402(2) 0.3579(10) 0.1062(16) 0.027(3) Uiso 1 1 d R . .
H173 H 0.14153(19) 0.3229(10) 0.3186(15) 0.027(3) Uiso 1 1 d R . .
C18 C 0.08960(9) 0.68803(18) 0.3289(3) 0.0263(5) Uani 1 1 d . . .
H181 H 0.0910(2) 0.6692(10) 0.1985(18) 0.031(4) Uiso 1 1 d R . .
H182 H 0.0568(4) 0.7372(8) 0.3520(17) 0.031(4) Uiso 1 1 d R . .
H183 H 0.0852(3) 0.6200(11) 0.4012(16) 0.031(4) Uiso 1 1 d R . .
C19 C 0.28899(9) 0.92227(17) 0.4844(3) 0.0283(6) Uani 1 1 d . . .
H191 H 0.3130(5) 0.8858(8) 0.581(2) 0.042(4) Uiso 1 1 d R . .
H192 H 0.27779(17) 0.9985(11) 0.526(2) 0.042(4) Uiso 1 1 d R . .
H193 H 0.3117(4) 0.9276(10) 0.3682(16) 0.042(4) Uiso 1 1 d R . .
C20 C 0.41574(9) 0.58619(17) 0.3300(3) 0.0196(4) Uani 1 1 d . . .
C21 C 0.43574(9) 0.69356(16) 0.2986(3) 0.0219(4) Uani 1 1 d . . .
H21 H 0.4138 0.7495 0.2352 0.026 Uiso 1 1 d R . .
C22 C 0.49275(9) 0.71233(18) 0.3711(3) 0.0246(5) Uani 1 1 d . . .
H22 H 0.5131 0.7817 0.3601 0.030 Uiso 1 1 d R . .
C23 C 0.51506(8) 0.61968(17) 0.4581(3) 0.0250(4) Uani 1 1 d . . .
H23 H 0.5522 0.6175 0.5168 0.030 Uiso 1 1 d R . .

loop_
_atom_site_aniso_label
_atom_site_aniso_U_11
_atom_site_aniso_U_22
_atom_site_aniso_U_33
_atom_site_aniso_U_23
_atom_site_aniso_U_13
_atom_site_aniso_U_12
S 0.0180(2) 0.0234(2) 0.0266(2) 0.0006(2) -0.0020(3) 0.0020(2)
O1 0.0163(7) 0.0201(7) 0.0323(8) -0.0060(6) -0.0006(6) 0.0022(6)
O2 0.0197(7) 0.0161(6) 0.0325(8) -0.0067(7) -0.0017(8) 0.0002(5)
N1 0.0188(8) 0.0189(9) 0.0181(8) 0.0004(7) 0.0024(7) -0.0004(7)
N2 0.0185(8) 0.0162(8) 0.0252(9) -0.0013(7) 0.0006(7) 0.0002(7)
N3 0.0207(8) 0.0198(8) 0.0205(10) -0.0007(7) 0.0020(8) -0.0022(8)
C1 0.0190(10) 0.0204(10) 0.0172(10) 0.0009(8) 0.0003(8) 0.0037(8)
C2 0.0223(10) 0.0165(10) 0.0157(10) 0.0008(7) -0.0017(8) 0.0007(8)
C3 0.0179(9) 0.0193(10) 0.0192(10) -0.0016(8) -0.0024(8) -0.0030(8)
C4 0.0175(9) 0.0193(10) 0.0134(9) 0.0009(8) -0.0007(8) 0.0019(8)
C5 0.0179(9) 0.0195(9) 0.0134(9) 0.0011(8) -0.0006(8) -0.0005(8)
C6 0.0185(9) 0.0207(10) 0.0161(10) 0.0007(8) -0.0015(8) -0.0018(8)
C7 0.0199(11) 0.0174(9) 0.0163(10) 0.0015(8) 0.0015(8) -0.0009(8)
C8 0.0216(10) 0.0162(9) 0.0169(10) -0.0006(8) 0.0005(8) 0.0012(8)
C9 0.0199(10) 0.0161(9) 0.0156(10) 0.0024(7) 0.0010(8) -0.0007(8)
C10 0.0213(11) 0.0182(10) 0.0168(10) 0.0013(8) -0.0007(9) -0.0020(8)
C11 0.0223(10) 0.0159(10) 0.0231(11) 0.0042(8) 0.0075(9) 0.0009(8)
C12 0.0239(11) 0.0201(11) 0.0322(12) -0.0032(9) 0.0006(10) -0.0039(9)
C13 0.0347(12) 0.0176(10) 0.0430(15) -0.0083(10) 0.0093(11) -0.0008(10)
C14 0.0318(13) 0.0205(11) 0.0431(14) 0.0038(10) 0.0105(11) 0.0075(10)
C15 0.0273(12) 0.0301(12) 0.0341(12) 0.0025(11) -0.0014(10) 0.0070(10)
C16 0.0260(11) 0.0245(11) 0.0272(12) -0.0029(9) -0.0003(9) 0.0016(9)
C17 0.0217(11) 0.0193(10) 0.0237(11) -0.0002(8) -0.0009(9) -0.0025(9)
C18 0.0186(10) 0.0281(12) 0.0322(13) -0.0089(9) -0.0040(9) 0.0027(9)
C19 0.0248(11) 0.0179(10) 0.0420(16) -0.0071(9) -0.0033(10) 0.0003(9)
C20 0.0193(10) 0.0227(10) 0.0168(10) -0.0024(8) -0.0010(8) 0.0043(9)
C21 0.0218(10) 0.0219(11) 0.0219(10) -0.0004(9) 0.0010(9) 0.0000(9)
C22 0.0230(10) 0.0248(11) 0.0260(11) -0.0021(9) 0.0005(9) -0.0040(9)
C23 0.0171(9) 0.0335(11) 0.0243(10) -0.0052(10) -0.0018(10) -0.0030(8)

loop_
_atom_type_symbol
_atom_type_description
_atom_type_scat_dispersion_real
_atom_type_scat_dispersion_imag
_atom_type_scat_source
C C 0.0033 0.0016 'International Tables Vol C Tables 4.2.6.8 and 6.1.1.4'
H H 0.0000 0.0000 'International Tables Vol C Tables 4.2.6.8 and 6.1.1.4'
N N 0.0061 0.0033 'International Tables Vol C Tables 4.2.6.8 and 6.1.1.4'
O O 0.0106 0.0060 'International Tables Vol C Tables 4.2.6.8 and 6.1.1.4'
S S 0.1246 0.1234 'International Tables Vol C Tables 4.2.6.8 and 6.1.1.4'

loop_
_exptl_crystal_face_index_h
_exptl_crystal_face_index_k
_exptl_crystal_face_index_l
_exptl_crystal_face_perp_dist
-1.00 0.00 0.00 0.0400
1.00 0.00 0.00 0.0400
0.00 1.00 0.00 0.0750
0.00 -1.00 0.00 0.0750
1.00 0.00 1.00 0.1400
-1.00 0.00 -1.00 0.1400

loop_
_geom_angle_atom_site_label_1
_geom_angle_atom_site_label_2
_geom_angle_atom_site_label_3
_geom_angle
_geom_angle_site_symmetry_1
_geom_angle_site_symmetry_3
_geom_angle_publ_flag
C23 S C20 92.27(10) . . ?
C1 O1 C18 117.24(15) . . ?
C2 O2 C19 116.63(15) . . ?
C9 N1 C8 114.98(17) . . ?
C8 N2 N3 110.68(16) . . ?
C8 N2 C11 129.53(17) . . ?
N3 N2 C11 119.75(16) . . ?
C10 N3 N2 106.35(15) . . ?
O1 C1 C6 124.12(18) . . ?
O1 C1 C2 115.33(17) . . ?
C6 C1 C2 120.56(18) . . ?
O2 C2 C3 124.84(18) . . ?
O2 C2 C1 115.54(17) . . ?
C3 C2 C1 119.62(17) . . ?
C2 C3 C4 121.51(18) . . ?
C3 C4 C5 118.28(17) . . ?
C3 C4 C9 122.29(17) . . ?
C5 C4 C9 119.40(17) . . ?
C6 C5 C4 119.56(17) . . ?
C6 C5 C7 123.85(18) . . ?
C4 C5 C7 116.57(17) . . ?
C1 C6 C5 120.42(18) . . ?
C8 C7 C5 117.35(17) . . ?
C8 C7 C10 105.11(16) . . ?
C5 C7 C10 137.53(19) . . ?
N1 C8 N2 125.01(18) . . ?
N1 C8 C7 128.08(17) . . ?
N2 C8 C7 106.91(17) . . ?
N1 C9 C4 123.58(18) . . ?
N1 C9 C20 113.82(17) . . ?
C4 C9 C20 122.42(17) . . ?
N3 C10 C7 110.95(17) . . ?
N3 C10 C17 119.87(17) . . ?
C7 C10 C17 129.13(18) . . ?
C16 C11 C12 120.94(19) . . ?
C16 C11 N2 120.48(19) . . ?
C12 C11 N2 118.56(19) . . ?
C11 C12 C13 118.9(2) . . ?
C14 C13 C12 120.6(2) . . ?
C13 C14 C15 119.6(2) . . ?
C16 C15 C14 120.7(2) . . ?
C15 C16 C11 119.2(2) . . ?
C21 C20 C9 133.05(18) . . ?
C21 C20 S 110.33(15) . . ?
C9 C20 S 116.57(14) . . ?
C20 C21 C22 113.00(19) . . ?
C23 C22 C21 112.64(19) . . ?
C22 C23 S 111.74(16) . . ?

loop_
_geom_bond_atom_site_label_1
_geom_bond_atom_site_label_2
_geom_bond_distance
_geom_bond_site_symmetry_2
_geom_bond_publ_flag
S C23 1.707(2) . ?
S C20 1.734(2) . ?
O1 C1 1.364(2) . ?
O1 C18 1.434(2) . ?
O2 C2 1.365(2) . ?
O2 C19 1.433(2) . ?
N1 C9 1.334(2) . ?
N1 C8 1.344(2) . ?
N2 C8 1.377(2) . ?
N2 N3 1.378(2) . ?
N2 C11 1.426(3) . ?
N3 C10 1.325(2) . ?
C1 C6 1.373(3) . ?
C1 C2 1.419(3) . ?
C2 C3 1.366(3) . ?
C3 C4 1.420(3) . ?
C4 C5 1.422(3) . ?
C4 C9 1.443(3) . ?
C5 C6 1.413(3) . ?
C5 C7 1.425(3) . ?
C7 C8 1.390(3) . ?
C7 C10 1.427(3) . ?
C9 C20 1.478(3) . ?
C10 C17 1.497(3) . ?
C11 C16 1.385(3) . ?
C11 C12 1.388(3) . ?
C12 C13 1.392(3) . ?
C13 C14 1.380(3) . ?
C14 C15 1.386(3) . ?
C15 C16 1.382(3) . ?
C20 C21 1.371(3) . ?
C21 C22 1.420(3) . ?
C22 C23 1.363(3) . ?

loop_
_geom_torsion_atom_site_label_1
_geom_torsion_atom_site_label_2
_geom_torsion_atom_site_label_3
_geom_torsion_atom_site_label_4
_geom_torsion
_geom_torsion_site_symmetry_1
_geom_torsion_site_symmetry_2
_geom_torsion_site_symmetry_3
_geom_torsion_site_symmetry_4
_geom_torsion_publ_flag
C18 O1 C1 C2 174.48(17) . . . . ?
O1 C1 C2 O2 1.1(2) . . . . ?
C1 C2 O2 C19 -177.80(18) . . . . ?
N1 C9 C20 S -38.4(2) . . . . ?
N3 N2 C11 C12 34.3(3) . . . . ?

loop_
_cod_related_entry_id
_cod_related_entry_database
_cod_related_entry_code
1 ChemSpider 1023278
